data_7052926
loop_
_publ_author_name
'Li, Fang'
'Cong, Xiaomin'
'Du, Zhiming'
'He, Chunlin'
'Zhao, Linshuang'
'Meng, Lingqiao'

_publ_section_title
;
 1,1&#x2032;-Diamino-5,5&#x2032;-azotetrazole: a nitrogen rich compound
;
_journal_issue 10
_journal_name_full 'New Journal of Chemistry'
_journal_page_first 1953
_journal_paper_doi 10.1039/c2nj40109f
_journal_volume 36
_journal_year 2012
_chemical_formula_sum 'C2 H4 N12'
_chemical_formula_weight 196.17
_chemical_name_systematic
;
?
;
_space_group_IT_number 14
_symmetry_cell_setting monoclinic
_symmetry_space_group_name_Hall '-P 2yn'
_symmetry_space_group_name_H-M 'P 1 21/n 1'
_atom_sites_solution_hydrogens difmap
_atom_sites_solution_primary direct
_atom_sites_solution_secondary difmap
_audit_creation_method SHELXL-97
_cell_angle_alpha 90.00
_cell_angle_beta 90.786(8)
_cell_angle_gamma 90.00
_cell_formula_units_Z 2
_cell_length_a 6.485(4)
_cell_length_b 5.583(3)
_cell_length_c 10.854(6)
_cell_measurement_reflns_used 1508
_cell_measurement_temperature 153(2)
_cell_measurement_theta_max 30.983
_cell_measurement_theta_min 3.638
_cell_volume 392.9(4)
_computing_cell_refinement 'CrystalClear (Rigaku Inc., 2008)'
_computing_data_collection 'CrystalClear (Rigaku Inc., 2008)'
_computing_data_reduction 'CrystalClear (Rigaku Inc., 2008)'
_computing_structure_refinement 'SHELXL-97 (Sheldrick, 1997)'
_computing_structure_solution 'SHELXS-97 (Sheldrick, 1990)'
_diffrn_ambient_temperature 153(2)
_diffrn_detector_area_resol_mean 28.5714
_diffrn_measured_fraction_theta_full 0.987
_diffrn_measured_fraction_theta_max 0.987
_diffrn_measurement_device_type AFC10/Saturn724+
_diffrn_measurement_method 'phi and omega scans'
_diffrn_radiation_monochromator graphite
_diffrn_radiation_source 'Rotating Anode'
_diffrn_radiation_type MoK\a
_diffrn_radiation_wavelength 0.71073
_diffrn_reflns_av_R_equivalents 0.0236
_diffrn_reflns_av_sigmaI/netI 0.0250
_diffrn_reflns_limit_h_max 9
_diffrn_reflns_limit_h_min -9
_diffrn_reflns_limit_k_max 8
_diffrn_reflns_limit_k_min -8
_diffrn_reflns_limit_l_max 11
_diffrn_reflns_limit_l_min -15
_diffrn_reflns_number 3937
_diffrn_reflns_theta_full 31.01
_diffrn_reflns_theta_max 31.01
_diffrn_reflns_theta_min 3.64
_diffrn_standards_decay_% 0
_diffrn_standards_interval_count 0
_diffrn_standards_interval_time 0
_diffrn_standards_number 0
_exptl_absorpt_coefficient_mu 0.133
_exptl_absorpt_correction_type none
_exptl_crystal_colour Brown
_exptl_crystal_density_diffrn 1.658
_exptl_crystal_density_method 'not measured'
_exptl_crystal_description Block
_exptl_crystal_F_000 200
_exptl_crystal_size_max 0.51
_exptl_crystal_size_mid 0.38
_exptl_crystal_size_min 0.23
_refine_diff_density_max 0.289
_refine_diff_density_min -0.303
_refine_diff_density_rms 0.068
_refine_ls_extinction_method none
_refine_ls_goodness_of_fit_ref 1.001
_refine_ls_hydrogen_treatment X,Y,Z,refall
_refine_ls_matrix_type full
_refine_ls_number_parameters 72
_refine_ls_number_reflns 1244
_refine_ls_number_restraints 0
_refine_ls_restrained_S_all 1.001
_refine_ls_R_factor_all 0.0463
_refine_ls_R_factor_gt 0.0371
_refine_ls_shift/su_max 0.000
_refine_ls_shift/su_mean 0.000
_refine_ls_structure_factor_coef Fsqd
_refine_ls_weighting_details 'calc w=1/[\s^2^(Fo^2^)+(0.0331P)^2^+0.2160P] where P=(Fo^2^+2Fc^2^)/3'
_refine_ls_weighting_scheme calc
_refine_ls_wR_factor_gt 0.0826
_refine_ls_wR_factor_ref 0.0874
_reflns_number_gt 1079
_reflns_number_total 1244
_reflns_threshold_expression >2sigma(I)
_cod_data_source_file c2nj40109f.txt
_cod_data_source_block bo1351
_cod_depositor_comments
;
The following automatic conversions were performed:

'_symmetry_cell_setting' value 'Monoclinic' changed to 'monoclinic'
according to /home/saulius/struct/CIF-dictionaries/cif_core.dic
dictionary named 'cif_core.dic' version 2.4.2 from 2011-04-26.

Automatic conversion script
Id: cif_fix_values 1891 2012-01-12 08:04:46Z andrius 
;
_cod_original_cell_volume 393.0(4)
_cod_original_sg_symbol_H-M P2(1)/n
_cod_database_code 7052926

loop_
_symmetry_equiv_pos_as_xyz
'x, y, z'
'-x+1/2, y+1/2, -z+1/2'
'-x, -y, -z'
'x-1/2, -y-1/2, z-1/2'

loop_
_atom_site_label
_atom_site_type_symbol
_atom_site_fract_x
_atom_site_fract_y
_atom_site_fract_z
_atom_site_U_iso_or_equiv
_atom_site_adp_type
_atom_site_occupancy
_atom_site_symmetry_multiplicity
_atom_site_calc_flag
N6 N 0.53256(14) 0.04027(17) 0.05069(8) 0.0146(2) Uani 1 1 d
N3 N 0.35588(15) 0.54668(18) 0.20534(9) 0.0182(2) Uani 1 1 d
N4 N 0.48033(13) 0.35859(16) 0.19093(8) 0.01361(19) Uani 1 1 d
N5 N 0.63874(15) 0.29398(19) 0.27229(9) 0.0175(2) Uani 1 1 d
N1 N 0.26922(15) 0.35924(18) 0.03395(9) 0.0179(2) Uani 1 1 d
C1 C 0.42601(16) 0.24578(19) 0.08647(9) 0.0135(2) Uani 1 1 d
N2 N 0.22956(15) 0.54525(19) 0.11008(9) 0.0206(2) Uani 1 1 d
H5A H 0.582(3) 0.248(3) 0.3434(16) 0.032(4) Uiso 1 1 d
H5B H 0.716(3) 0.424(3) 0.2834(16) 0.040(5) Uiso 1 1 d

loop_
_atom_site_aniso_label
_atom_site_aniso_U_11
_atom_site_aniso_U_22
_atom_site_aniso_U_33
_atom_site_aniso_U_23
_atom_site_aniso_U_13
_atom_site_aniso_U_12
N6 0.0164(4) 0.0148(4) 0.0124(4) -0.0014(3) -0.0022(3) 0.0007(3)
N3 0.0188(4) 0.0171(4) 0.0186(4) -0.0028(4) -0.0007(3) 0.0038(3)
N4 0.0142(4) 0.0139(4) 0.0127(4) -0.0014(3) -0.0020(3) 0.0002(3)
N5 0.0165(4) 0.0207(5) 0.0152(4) -0.0013(4) -0.0068(3) -0.0007(4)
N1 0.0185(4) 0.0189(5) 0.0163(4) -0.0013(3) -0.0033(3) 0.0049(4)
C1 0.0145(4) 0.0143(5) 0.0116(4) -0.0003(4) -0.0015(3) 0.0001(4)
N2 0.0216(5) 0.0204(5) 0.0197(5) -0.0024(4) -0.0034(4) 0.0056(4)

loop_
_atom_type_symbol
_atom_type_description
_atom_type_scat_dispersion_real
_atom_type_scat_dispersion_imag
_atom_type_scat_source
C C 0.0033 0.0016 'International Tables Vol C Tables 4.2.6.8 and 6.1.1.4'
H H 0.0000 0.0000 'International Tables Vol C Tables 4.2.6.8 and 6.1.1.4'
N N 0.0061 0.0033 'International Tables Vol C Tables 4.2.6.8 and 6.1.1.4'

loop_
_geom_angle_atom_site_label_1
_geom_angle_atom_site_label_2
_geom_angle_atom_site_label_3
_geom_angle
_geom_angle_site_symmetry_1
N6 N6 C1 112.07(11) 3_655
N2 N3 N4 105.98(9) .
N3 N4 C1 108.45(9) .
N3 N4 N5 124.84(9) .
C1 N4 N5 126.71(10) .
N4 N5 H5A 108.1(11) .
N4 N5 H5B 106.5(12) .
H5A N5 H5B 110.9(16) .
C1 N1 N2 104.84(9) .
N1 C1 N4 109.37(10) .
N1 C1 N6 130.90(10) .
N4 C1 N6 119.73(9) .
N3 N2 N1 111.36(9) .

loop_
_geom_bond_atom_site_label_1
_geom_bond_atom_site_label_2
_geom_bond_distance
_geom_bond_site_symmetry_2
N6 N6 1.2564(18) 3_655
N6 C1 1.3973(15) .
N3 N2 1.3104(14) .
N3 N4 1.3350(14) .
N4 C1 1.3400(14) .
N4 N5 1.3930(13) .
N5 H5A 0.899(18) .
N5 H5B 0.89(2) .
N1 C1 1.3207(14) .
N1 N2 1.3540(14) .

loop_
_geom_torsion_atom_site_label_1
_geom_torsion_atom_site_label_2
_geom_torsion_atom_site_label_3
_geom_torsion_atom_site_label_4
_geom_torsion
_geom_torsion_site_symmetry_1
N2 N3 N4 C1 -0.15(12) .
N2 N3 N4 N5 179.95(10) .
N2 N1 C1 N4 -0.05(12) .
N2 N1 C1 N6 179.54(11) .
N3 N4 C1 N1 0.13(12) .
N5 N4 C1 N1 -179.98(10) .
N3 N4 C1 N6 -179.52(9) .
N5 N4 C1 N6 0.38(16) .
N6 N6 C1 N1 2.37(19) 3_655
N6 N6 C1 N4 -178.07(11) 3_655
N4 N3 N2 N1 0.12(13) .
C1 N1 N2 N3 -0.04(13) .
